data_7129245
loop_
_publ_author_name
'Guthardt, Robin'
'Blanckenberg, Johannes'
'Bruhn, Clemens'
'Siemeling, Ulrich'

_publ_section_title
;
 Planar-chiral 1,1&#x2019;-diaminoferrocenes
;
_journal_name_full 'Chemical Communications'
_journal_paper_doi 10.1039/D1CC05287J
_journal_year 2021
_chemical_formula_moiety 'C33 H40 Fe N2 P, B F4, C6 H6'
_chemical_formula_sum 'C39 H46 B F4 Fe N2 P'
_chemical_formula_weight 716.41
_space_group_crystal_system monoclinic
_space_group_IT_number 14
_space_group_name_Hall '-P 2ybc'
_space_group_name_H-M_alt 'P 1 21/c 1'
_atom_sites_solution_hydrogens geom
_atom_sites_solution_primary dual
_audit_creation_date 2020-11-09
_audit_creation_method
;
Olex2 1.2
(compiled 2018.05.29 svn.r3508 for OlexSys, GUI svn.r5506)
;
_audit_update_record
;
2021-09-09 deposited with the CCDC.	2021-11-15 downloaded from the CCDC.
;
_cell_angle_alpha 90
_cell_angle_beta 113.594(3)
_cell_angle_gamma 90
_cell_formula_units_Z 4
_cell_length_a 22.2413(8)
_cell_length_b 9.0687(3)
_cell_length_c 19.5393(7)
_cell_measurement_reflns_used 13509
_cell_measurement_temperature 100(2)
_cell_measurement_theta_max 27.06
_cell_measurement_theta_min 1.18
_cell_volume 3611.6(2)
_computing_molecular_graphics 'Olex2 (Dolomanov et al., 2009)'
_computing_publication_material 'Olex2 (Dolomanov et al., 2009)'
_computing_structure_refinement 'ShelXL (Sheldrick, 2015)'
_computing_structure_solution 'ShelXT (Sheldrick, 2015)'
_diffrn_ambient_temperature 100(2)
_diffrn_detector 'imaging plate area detector'
_diffrn_detector_area_resol_mean 6.67
_diffrn_detector_type 'STOE Imaging Plate'
_diffrn_measured_fraction_theta_full 0.995
_diffrn_measured_fraction_theta_max 0.996
_diffrn_measurement_details
;
 146 frames, detector distance = 120 mm
;
_diffrn_measurement_device '4-circle diffractometer'
_diffrn_measurement_device_type 'STOE STADI VARI'
_diffrn_measurement_method 'rotation method, \w scans'
_diffrn_radiation_collimation '1.2, 0.6 mm diameter, multiple pinhole'
_diffrn_radiation_monochromator 'plane graphite'
_diffrn_radiation_polarisn_norm 270
_diffrn_radiation_probe x-ray
_diffrn_radiation_type MoK\a
_diffrn_radiation_wavelength 0.71073
_diffrn_reflns_av_R_equivalents 0.0919
_diffrn_reflns_av_unetI/netI 0.1093
_diffrn_reflns_Laue_measured_fraction_full 0.995
_diffrn_reflns_Laue_measured_fraction_max 0.996
_diffrn_reflns_limit_h_max 27
_diffrn_reflns_limit_h_min -27
_diffrn_reflns_limit_k_max 11
_diffrn_reflns_limit_k_min -11
_diffrn_reflns_limit_l_max 24
_diffrn_reflns_limit_l_min -24
_diffrn_reflns_number 16456
_diffrn_reflns_point_group_measured_fraction_full 0.995
_diffrn_reflns_point_group_measured_fraction_max 0.996
_diffrn_reflns_theta_full 25.242
_diffrn_reflns_theta_max 26.498
_diffrn_reflns_theta_min 2.086
_diffrn_source 'Genix Mo HF'
_diffrn_source_current 1.000
_diffrn_source_power 0.050
_diffrn_source_voltage 50
_exptl_absorpt_coefficient_mu 0.513
_exptl_absorpt_correction_T_max 0.9857
_exptl_absorpt_correction_T_min 0.9473
_exptl_absorpt_correction_type integration
_exptl_absorpt_process_details
;
STOE X-Red32, absorption correction by Gaussian integration, analogous to
P. Coppens, "The Evaluation of Absorption and Extinction in Single-Crystal
Structure Analysis", published in: F. R. Ahmed (Editor), "Crystallographic
Computing", Munksgaard, Copenhagen (1970), 255 - 270.
;
_exptl_crystal_colour yellow
_exptl_crystal_colour_primary yellow
_exptl_crystal_density_diffrn 1.318
_exptl_crystal_description plate
_exptl_crystal_F_000 1504
_exptl_crystal_size_max 0.1
_exptl_crystal_size_mid 0.073
_exptl_crystal_size_min 0.04
_refine_diff_density_max 0.732
_refine_diff_density_min -0.448
_refine_diff_density_rms 0.116
_refine_ls_extinction_method none
_refine_ls_goodness_of_fit_ref 1.180
_refine_ls_hydrogen_treatment constr
_refine_ls_matrix_type full
_refine_ls_number_parameters 439
_refine_ls_number_reflns 7453
_refine_ls_number_restraints 0
_refine_ls_restrained_S_all 1.180
_refine_ls_R_factor_all 0.1679
_refine_ls_R_factor_gt 0.0896
_refine_ls_shift/su_max 0.001
_refine_ls_shift/su_mean 0.000
_refine_ls_structure_factor_coef Fsqd
_refine_ls_weighting_details 'w=1/[\s^2^(Fo^2^)+(0.0469P)^2^+19.9653P] where P=(Fo^2^+2Fc^2^)/3'
_refine_ls_weighting_scheme calc
_refine_ls_wR_factor_gt 0.1793
_refine_ls_wR_factor_ref 0.2377
_reflns_Friedel_coverage 0.000
_reflns_number_gt 4411
_reflns_number_total 7453
_reflns_threshold_expression 'I > 2\s(I)'
_cod_data_source_file d1cc05287j2.cif
_cod_data_source_block i3024
_cod_database_code 7129245
_shelx_shelxl_version_number 2014/7
_shelx_space_group_comment
;
The symmetry employed for this shelxl refinement is uniquely defined
by the following loop, which should always be used as a source of
symmetry information in preference to the above space-group names.
They are only intended as comments.
;
_shelx_estimated_absorpt_t_max 0.980
_shelx_estimated_absorpt_t_min 0.951
_olex2_refinement_description
;
1. Fixed Uiso
 At 1.2 times of:
  All C(H) groups, All C(H,H) groups
 At 1.5 times of:
  All C(H,H,H) groups
2.a Secondary CH2 refined with riding coordinates:
 C12(H12A,H12B), C17(H17A,H17B)
2.b Aromatic/amide H refined with riding coordinates:
 C1(H1), C4(H4), C5(H5), C6(H6), C8(H8), C9(H9), C10(H10), C11(H11), C23(H23),
 C24(H24), C25(H25), C26(H26), C27(H27), C29(H29), C30(H30), C31(H31), C32(H32),
  C33(H33), C34(H34), C35(H35), C36(H36), C37(H37), C38(H38), C39(H39)
2.c Idealised Me refined as rotating group:
 C14(H14A,H14B,H14C), C15(H15A,H15B,H15C), C16(H16A,H16B,H16C), C19(H19A,H19B,
 H19C), C20(H20A,H20B,H20C), C21(H21A,H21B,H21C)
;
_olex2_submission_special_instructions 'No special instructions were received'

loop_
_space_group_symop_operation_xyz
'x, y, z'
'-x, y+1/2, -z+1/2'
'-x, -y, -z'
'x, -y-1/2, z-1/2'

loop_
_atom_site_label
_atom_site_type_symbol
_atom_site_fract_x
_atom_site_fract_y
_atom_site_fract_z
_atom_site_U_iso_or_equiv
_atom_site_adp_type
_atom_site_occupancy
_atom_site_site_symmetry_order
_atom_site_calc_flag
_atom_site_refinement_flags_posn
_atom_site_refinement_flags_adp
_atom_site_refinement_flags_occupancy
_atom_site_disorder_assembly
_atom_site_disorder_group
Fe1 Fe 0.22880(4) 0.66473(10) 0.56570(5) 0.0251(2) Uani 1 1 d . . . . .
P1 P 0.33666(8) 0.39672(19) 0.66055(10) 0.0275(4) Uani 1 1 d . . . . .
N1 N 0.2616(2) 0.6347(6) 0.7281(3) 0.0256(12) Uani 1 1 d . . . . .
C1 C 0.2025(3) 0.5825(7) 0.7136(3) 0.0241(13) Uani 1 1 d . . . . .
H1 H 0.1956 0.5527 0.7566 0.029 Uiso 1 1 calc R . . . .
N2 N 0.1518(2) 0.5646(5) 0.6508(3) 0.0250(11) Uani 1 1 d . . . . .
C2 C 0.2831(3) 0.6827(7) 0.6716(3) 0.0235(13) Uani 1 1 d . . . . .
C3 C 0.3174(3) 0.5907(7) 0.6387(3) 0.0261(14) Uani 1 1 d . . . . .
C4 C 0.3255(3) 0.6798(7) 0.5827(4) 0.0270(14) Uani 1 1 d . . . . .
H4 H 0.3450 0.6478 0.5500 0.032 Uiso 1 1 calc R . . . .
C5 C 0.3002(3) 0.8224(8) 0.5832(4) 0.0305(15) Uani 1 1 d . . . . .
H5 H 0.3007 0.9027 0.5521 0.037 Uiso 1 1 calc R . . . .
C6 C 0.2740(3) 0.8238(7) 0.6386(3) 0.0263(13) Uani 1 1 d . . . . .
H6 H 0.2538 0.9057 0.6512 0.032 Uiso 1 1 calc R . . . .
C7 C 0.1510(3) 0.5933(7) 0.5779(3) 0.0264(14) Uani 1 1 d . . . . .
C8 C 0.1687(3) 0.4861(7) 0.5350(4) 0.0288(14) Uani 1 1 d . . . . .
H8 H 0.1799 0.3858 0.5478 0.035 Uiso 1 1 calc R . . . .
C9 C 0.1661(3) 0.5590(8) 0.4705(4) 0.0342(16) Uani 1 1 d . . . . .
H9 H 0.1763 0.5158 0.4321 0.041 Uiso 1 1 calc R . . . .
C10 C 0.1458(3) 0.7080(8) 0.4714(4) 0.0323(16) Uani 1 1 d . . . . .
H10 H 0.1407 0.7808 0.4345 0.039 Uiso 1 1 calc R . . . .
C11 C 0.1346(3) 0.7279(8) 0.5373(4) 0.0307(15) Uani 1 1 d . . . . .
H11 H 0.1191 0.8152 0.5516 0.037 Uiso 1 1 calc R . . . .
C12 C 0.3110(3) 0.6237(8) 0.8051(4) 0.0313(15) Uani 1 1 d . . . . .
H12A H 0.3518 0.5841 0.8032 0.038 Uiso 1 1 calc R . . . .
H12B H 0.2954 0.5501 0.8317 0.038 Uiso 1 1 calc R . . . .
C13 C 0.3287(3) 0.7643(8) 0.8522(4) 0.0361(16) Uani 1 1 d . . . . .
C14 C 0.3654(4) 0.8753(9) 0.8238(5) 0.052(2) Uani 1 1 d . . . . .
H14A H 0.4017 0.8254 0.8170 0.078 Uiso 1 1 calc GR . . . .
H14B H 0.3827 0.9551 0.8603 0.078 Uiso 1 1 calc GR . . . .
H14C H 0.3352 0.9163 0.7760 0.078 Uiso 1 1 calc GR . . . .
C15 C 0.3765(4) 0.7136(10) 0.9301(4) 0.049(2) Uani 1 1 d . . . . .
H15A H 0.3537 0.6469 0.9513 0.073 Uiso 1 1 calc GR . . . .
H15B H 0.3926 0.7997 0.9627 0.073 Uiso 1 1 calc GR . . . .
H15C H 0.4136 0.6620 0.9260 0.073 Uiso 1 1 calc GR . . . .
C16 C 0.2691(4) 0.8340(10) 0.8576(5) 0.050(2) Uani 1 1 d . . . . .
H16A H 0.2375 0.8609 0.8075 0.075 Uiso 1 1 calc GR . . . .
H16B H 0.2823 0.9227 0.8888 0.075 Uiso 1 1 calc GR . . . .
H16C H 0.2488 0.7638 0.8800 0.075 Uiso 1 1 calc GR . . . .
C17 C 0.0927(3) 0.4916(7) 0.6542(4) 0.0281(14) Uani 1 1 d . . . . .
H17A H 0.1074 0.4288 0.6994 0.034 Uiso 1 1 calc R . . . .
H17B H 0.0735 0.4256 0.6104 0.034 Uiso 1 1 calc R . . . .
C18 C 0.0383(3) 0.5939(8) 0.6557(4) 0.0318(15) Uani 1 1 d . . . . .
C19 C 0.0015(4) 0.6679(10) 0.5810(4) 0.0465(19) Uani 1 1 d . . . . .
H19A H -0.0162 0.5926 0.5421 0.070 Uiso 1 1 calc GR . . . .
H19B H 0.0316 0.7321 0.5692 0.070 Uiso 1 1 calc GR . . . .
H19C H -0.0345 0.7269 0.5833 0.070 Uiso 1 1 calc GR . . . .
C20 C -0.0079(3) 0.4932(8) 0.6740(4) 0.0391(18) Uani 1 1 d . . . . .
H20A H -0.0211 0.4105 0.6387 0.059 Uiso 1 1 calc GR . . . .
H20B H -0.0470 0.5488 0.6700 0.059 Uiso 1 1 calc GR . . . .
H20C H 0.0144 0.4553 0.7250 0.059 Uiso 1 1 calc GR . . . .
C21 C 0.0664(4) 0.7099(8) 0.7170(4) 0.0392(18) Uani 1 1 d . . . . .
H21A H 0.0931 0.6614 0.7643 0.059 Uiso 1 1 calc GR . . . .
H21B H 0.0303 0.7637 0.7226 0.059 Uiso 1 1 calc GR . . . .
H21C H 0.0937 0.7792 0.7036 0.059 Uiso 1 1 calc GR . . . .
C22 C 0.3624(3) 0.3481(7) 0.5846(4) 0.0277(14) Uani 1 1 d . . . . .
C23 C 0.3170(4) 0.2729(9) 0.5247(4) 0.0425(18) Uani 1 1 d . . . . .
H23 H 0.2754 0.2486 0.5245 0.051 Uiso 1 1 calc R . . . .
C24 C 0.3319(4) 0.2325(10) 0.4646(5) 0.054(2) Uani 1 1 d . . . . .
H24 H 0.3004 0.1825 0.4230 0.065 Uiso 1 1 calc R . . . .
C25 C 0.3921(4) 0.2652(10) 0.4658(5) 0.053(2) Uani 1 1 d . . . . .
H25 H 0.4028 0.2350 0.4255 0.063 Uiso 1 1 calc R . . . .
C26 C 0.4378(4) 0.3415(9) 0.5247(5) 0.047(2) Uani 1 1 d . . . . .
H26 H 0.4794 0.3654 0.5247 0.057 Uiso 1 1 calc R . . . .
C27 C 0.4223(3) 0.3825(8) 0.5839(4) 0.0344(16) Uani 1 1 d . . . . .
H27 H 0.4536 0.4353 0.6246 0.041 Uiso 1 1 calc R . . . .
C28 C 0.4157(3) 0.4101(7) 0.7413(4) 0.0287(14) Uani 1 1 d . . . . .
C29 C 0.4343(3) 0.2880(8) 0.7892(4) 0.0338(16) Uani 1 1 d . . . . .
H29 H 0.4072 0.2029 0.7781 0.041 Uiso 1 1 calc R . . . .
C30 C 0.4913(4) 0.2913(9) 0.8518(4) 0.0425(19) Uani 1 1 d . . . . .
H30 H 0.5038 0.2073 0.8834 0.051 Uiso 1 1 calc R . . . .
C31 C 0.5313(4) 0.4154(9) 0.8703(4) 0.0421(19) Uani 1 1 d . . . . .
H31 H 0.5708 0.4173 0.9141 0.050 Uiso 1 1 calc R . . . .
C32 C 0.5122(4) 0.5358(9) 0.8232(4) 0.0435(19) Uani 1 1 d . . . . .
H32 H 0.5388 0.6217 0.8352 0.052 Uiso 1 1 calc R . . . .
C33 C 0.4554(3) 0.5338(8) 0.7594(4) 0.0338(16) Uani 1 1 d . . . . .
H33 H 0.4433 0.6177 0.7277 0.041 Uiso 1 1 calc R . . . .
F1 F 0.0979(2) 0.4618(6) 0.8722(3) 0.0620(14) Uani 1 1 d . . . . .
B1 B 0.1621(4) 0.4082(8) 0.8995(5) 0.0321(17) Uani 1 1 d . . . . .
F2 F 0.1606(3) 0.2575(5) 0.8948(3) 0.0766(17) Uani 1 1 d . . . . .
F3 F 0.1937(3) 0.4684(7) 0.8600(3) 0.086(2) Uani 1 1 d . . . . .
F4 F 0.1929(3) 0.4432(6) 0.9734(3) 0.0656(14) Uani 1 1 d . . . . .
C34 C 0.1753(5) 0.1455(9) 0.7062(6) 0.058(2) Uani 1 1 d . . . . .
H34 H 0.2174 0.1640 0.7444 0.069 Uiso 1 1 calc R . . . .
C35 C 0.1667(5) 0.1384(9) 0.6324(6) 0.059(3) Uani 1 1 d . . . . .
H35 H 0.2035 0.1497 0.6198 0.071 Uiso 1 1 calc R . . . .
C36 C 0.1058(5) 0.1155(8) 0.5770(5) 0.055(2) Uani 1 1 d . . . . .
H36 H 0.1002 0.1132 0.5262 0.067 Uiso 1 1 calc R . . . .
C37 C 0.0527(5) 0.0957(8) 0.5954(5) 0.049(2) Uani 1 1 d . . . . .
H37 H 0.0105 0.0780 0.5572 0.059 Uiso 1 1 calc R . . . .
C38 C 0.0600(4) 0.1013(8) 0.6686(5) 0.046(2) Uani 1 1 d . . . . .
H38 H 0.0231 0.0888 0.6808 0.056 Uiso 1 1 calc R . . . .
C39 C 0.1208(5) 0.1249(8) 0.7237(5) 0.052(2) Uani 1 1 d . . . . .
H39 H 0.1260 0.1274 0.7744 0.062 Uiso 1 1 calc R . . . .

loop_
_atom_site_aniso_label
_atom_site_aniso_U_11
_atom_site_aniso_U_22
_atom_site_aniso_U_33
_atom_site_aniso_U_23
_atom_site_aniso_U_13
_atom_site_aniso_U_12
Fe1 0.0243(5) 0.0264(5) 0.0252(5) 0.0021(4) 0.0106(4) -0.0010(4)
P1 0.0262(8) 0.0281(9) 0.0305(9) 0.0043(7) 0.0137(7) 0.0018(7)
N1 0.025(3) 0.031(3) 0.022(3) 0.001(2) 0.012(2) 0.003(2)
C1 0.026(3) 0.025(3) 0.023(3) 0.002(3) 0.012(3) 0.000(3)
N2 0.022(3) 0.021(3) 0.037(3) 0.000(2) 0.016(2) -0.002(2)
C2 0.019(3) 0.028(3) 0.025(3) 0.000(3) 0.010(2) -0.002(3)
C3 0.022(3) 0.028(3) 0.027(3) 0.003(3) 0.008(3) 0.005(3)
C4 0.023(3) 0.031(3) 0.029(3) 0.005(3) 0.013(3) 0.000(3)
C5 0.028(3) 0.032(4) 0.035(4) 0.007(3) 0.016(3) -0.006(3)
C6 0.022(3) 0.027(3) 0.031(3) 0.003(3) 0.011(3) -0.001(3)
C7 0.024(3) 0.031(3) 0.022(3) 0.002(3) 0.007(3) 0.004(3)
C8 0.028(3) 0.022(3) 0.035(4) -0.002(3) 0.012(3) 0.001(3)
C9 0.032(4) 0.038(4) 0.033(4) -0.001(3) 0.014(3) -0.009(3)
C10 0.021(3) 0.038(4) 0.029(4) 0.013(3) 0.001(3) 0.000(3)
C11 0.019(3) 0.033(4) 0.035(4) 0.003(3) 0.005(3) -0.005(3)
C12 0.030(3) 0.041(4) 0.027(3) 0.005(3) 0.016(3) 0.007(3)
C13 0.032(4) 0.048(4) 0.028(4) -0.005(3) 0.011(3) -0.004(3)
C14 0.061(5) 0.053(5) 0.038(4) -0.012(4) 0.016(4) -0.020(4)
C15 0.046(5) 0.066(5) 0.036(4) -0.006(4) 0.018(4) 0.001(4)
C16 0.050(5) 0.054(5) 0.046(5) -0.016(4) 0.019(4) 0.003(4)
C17 0.025(3) 0.030(3) 0.034(4) -0.003(3) 0.016(3) -0.004(3)
C18 0.025(3) 0.038(4) 0.033(4) 0.001(3) 0.013(3) 0.005(3)
C19 0.034(4) 0.068(5) 0.042(4) 0.011(4) 0.020(3) 0.015(4)
C20 0.026(3) 0.046(4) 0.052(5) -0.003(4) 0.022(3) -0.009(3)
C21 0.035(4) 0.035(4) 0.053(5) -0.016(3) 0.023(4) 0.003(3)
C22 0.026(3) 0.023(3) 0.036(4) -0.001(3) 0.015(3) 0.002(3)
C23 0.040(4) 0.046(4) 0.044(4) -0.013(4) 0.018(4) -0.002(4)
C24 0.050(5) 0.065(6) 0.051(5) -0.020(4) 0.023(4) -0.006(4)
C25 0.061(5) 0.061(5) 0.049(5) -0.015(4) 0.038(5) 0.003(5)
C26 0.041(4) 0.054(5) 0.059(5) 0.006(4) 0.033(4) 0.007(4)
C27 0.037(4) 0.036(4) 0.035(4) 0.003(3) 0.020(3) 0.003(3)
C28 0.032(3) 0.031(4) 0.029(4) 0.002(3) 0.018(3) 0.007(3)
C29 0.037(4) 0.035(4) 0.037(4) 0.004(3) 0.023(3) 0.007(3)
C30 0.039(4) 0.053(5) 0.036(4) 0.008(4) 0.016(3) 0.014(4)
C31 0.032(4) 0.063(5) 0.026(4) 0.000(4) 0.006(3) 0.011(4)
C32 0.033(4) 0.056(5) 0.043(5) -0.004(4) 0.016(4) 0.003(4)
C33 0.031(4) 0.039(4) 0.032(4) 0.008(3) 0.012(3) 0.005(3)
F1 0.040(3) 0.078(4) 0.059(3) 0.011(3) 0.011(2) 0.001(3)
B1 0.039(4) 0.024(4) 0.036(5) 0.005(3) 0.017(4) 0.001(3)
F2 0.092(4) 0.039(3) 0.075(4) -0.011(3) 0.009(3) -0.008(3)
F3 0.072(4) 0.115(5) 0.092(4) 0.065(4) 0.055(3) 0.022(3)
F4 0.069(3) 0.073(4) 0.044(3) -0.010(3) 0.012(3) 0.015(3)
C34 0.059(5) 0.031(4) 0.070(6) 0.012(4) 0.011(5) 0.001(4)
C35 0.076(7) 0.035(5) 0.090(8) 0.023(5) 0.058(6) 0.022(4)
C36 0.087(7) 0.032(4) 0.059(6) 0.010(4) 0.042(6) 0.016(4)
C37 0.076(6) 0.025(4) 0.046(5) -0.001(3) 0.024(4) -0.005(4)
C38 0.062(5) 0.026(4) 0.059(5) 0.000(4) 0.034(5) 0.001(4)
C39 0.080(6) 0.033(4) 0.048(5) 0.010(4) 0.031(5) 0.002(4)

loop_
_atom_type_symbol
_atom_type_description
_atom_type_scat_dispersion_real
_atom_type_scat_dispersion_imag
_atom_type_scat_source
C C 0.0033 0.0016 'International Tables Vol C Tables 4.2.6.8 and 6.1.1.4'
H H 0.0000 0.0000 'International Tables Vol C Tables 4.2.6.8 and 6.1.1.4'
B B 0.0013 0.0007 'International Tables Vol C Tables 4.2.6.8 and 6.1.1.4'
F F 0.0171 0.0103 'International Tables Vol C Tables 4.2.6.8 and 6.1.1.4'
Fe Fe 0.3463 0.8444 'International Tables Vol C Tables 4.2.6.8 and 6.1.1.4'
N N 0.0061 0.0033 'International Tables Vol C Tables 4.2.6.8 and 6.1.1.4'
P P 0.1023 0.0942 'International Tables Vol C Tables 4.2.6.8 and 6.1.1.4'

loop_
_geom_angle_atom_site_label_1
_geom_angle_atom_site_label_2
_geom_angle_atom_site_label_3
_geom_angle
_geom_angle_site_symmetry_1
_geom_angle_site_symmetry_3
_geom_angle_publ_flag
C2 Fe1 C3 42.5(2) . . ?
C2 Fe1 C4 69.9(2) . . ?
C2 Fe1 C5 69.9(3) . . ?
C2 Fe1 C6 42.0(3) . . ?
C2 Fe1 C7 95.8(2) . . ?
C2 Fe1 C8 115.9(3) . . ?
C2 Fe1 C9 155.4(3) . . ?
C2 Fe1 C10 153.0(3) . . ?
C2 Fe1 C11 113.8(3) . . ?
C3 Fe1 C4 41.0(2) . . ?
C3 Fe1 C5 69.3(3) . . ?
C3 Fe1 C8 106.4(3) . . ?
C3 Fe1 C9 126.6(3) . . ?
C3 Fe1 C10 164.4(3) . . ?
C4 Fe1 C5 40.2(3) . . ?
C4 Fe1 C9 117.8(3) . . ?
C4 Fe1 C10 129.9(3) . . ?
C6 Fe1 C3 70.6(3) . . ?
C6 Fe1 C4 68.8(3) . . ?
C6 Fe1 C5 41.0(2) . . ?
C6 Fe1 C8 150.6(3) . . ?
C6 Fe1 C9 161.3(3) . . ?
C6 Fe1 C10 121.1(3) . . ?
C6 Fe1 C11 99.3(3) . . ?
C7 Fe1 C3 117.6(3) . . ?
C7 Fe1 C4 158.3(3) . . ?
C7 Fe1 C5 150.8(3) . . ?
C7 Fe1 C6 111.8(3) . . ?
C7 Fe1 C8 42.3(3) . . ?
C7 Fe1 C9 69.1(3) . . ?
C7 Fe1 C10 69.6(3) . . ?
C7 Fe1 C11 41.9(3) . . ?
C8 Fe1 C4 128.8(3) . . ?
C8 Fe1 C5 166.9(3) . . ?
C8 Fe1 C9 40.1(3) . . ?
C8 Fe1 C10 68.9(3) . . ?
C9 Fe1 C5 132.1(3) . . ?
C10 Fe1 C5 111.8(3) . . ?
C10 Fe1 C9 40.6(3) . . ?
C11 Fe1 C3 153.4(3) . . ?
C11 Fe1 C4 158.7(3) . . ?
C11 Fe1 C5 119.6(3) . . ?
C11 Fe1 C8 70.0(3) . . ?
C11 Fe1 C9 68.4(3) . . ?
C11 Fe1 C10 40.6(3) . . ?
C3 P1 C22 99.3(3) . . ?
C3 P1 C28 101.1(3) . . ?
C28 P1 C22 102.0(3) . . ?
C1 N1 C2 123.8(5) . . ?
C1 N1 C12 117.9(5) . . ?
C2 N1 C12 117.8(5) . . ?
N1 C1 H1 114.4 . . ?
N2 C1 N1 131.3(6) . . ?
N2 C1 H1 114.4 . . ?
C1 N2 C7 124.9(5) . . ?
C1 N2 C17 117.2(5) . . ?
C7 N2 C17 117.4(5) . . ?
N1 C2 Fe1 122.5(4) . . ?
N1 C2 C3 124.4(6) . . ?
C3 C2 Fe1 72.0(3) . . ?
C6 C2 Fe1 71.0(4) . . ?
C6 C2 N1 126.6(5) . . ?
C6 C2 C3 109.0(5) . . ?
P1 C3 Fe1 123.8(3) . . ?
C2 C3 Fe1 65.5(3) . . ?
C2 C3 P1 124.8(5) . . ?
C4 C3 Fe1 70.1(3) . . ?
C4 C3 P1 129.5(5) . . ?
C4 C3 C2 105.4(5) . . ?
Fe1 C4 H4 127.1 . . ?
C3 C4 Fe1 68.9(3) . . ?
C3 C4 H4 125.0 . . ?
C5 C4 Fe1 70.6(3) . . ?
C5 C4 C3 109.9(5) . . ?
C5 C4 H4 125.0 . . ?
Fe1 C5 H5 129.1 . . ?
C4 C5 Fe1 69.2(4) . . ?
C4 C5 H5 126.3 . . ?
C4 C5 C6 107.4(6) . . ?
C6 C5 Fe1 66.9(3) . . ?
C6 C5 H5 126.3 . . ?
Fe1 C6 H6 126.5 . . ?
C2 C6 Fe1 67.0(4) . . ?
C2 C6 C5 108.2(6) . . ?
C2 C6 H6 125.9 . . ?
C5 C6 Fe1 72.1(4) . . ?
C5 C6 H6 125.9 . . ?
N2 C7 Fe1 121.4(4) . . ?
C8 C7 Fe1 71.9(4) . . ?
C8 C7 N2 123.8(6) . . ?
C11 C7 Fe1 71.8(4) . . ?
C11 C7 N2 127.3(6) . . ?
C11 C7 C8 108.9(6) . . ?
Fe1 C8 H8 127.8 . . ?
C7 C8 Fe1 65.8(4) . . ?
C7 C8 H8 126.8 . . ?
C9 C8 Fe1 71.1(4) . . ?
C9 C8 C7 106.4(6) . . ?
C9 C8 H8 126.8 . . ?
Fe1 C9 H9 128.0 . . ?
C8 C9 Fe1 68.8(4) . . ?
C8 C9 H9 125.2 . . ?
C8 C9 C10 109.5(6) . . ?
C10 C9 Fe1 69.6(4) . . ?
C10 C9 H9 125.2 . . ?
Fe1 C10 H10 127.1 . . ?
C9 C10 Fe1 69.9(4) . . ?
C9 C10 H10 126.2 . . ?
C11 C10 Fe1 68.4(4) . . ?
C11 C10 C9 107.7(6) . . ?
C11 C10 H10 126.2 . . ?
Fe1 C11 H11 127.9 . . ?
C7 C11 Fe1 66.3(4) . . ?
C7 C11 H11 126.3 . . ?
C10 C11 Fe1 71.0(4) . . ?
C10 C11 C7 107.4(6) . . ?
C10 C11 H11 126.3 . . ?
N1 C12 H12A 107.9 . . ?
N1 C12 H12B 107.9 . . ?
N1 C12 C13 117.8(6) . . ?
H12A C12 H12B 107.2 . . ?
C13 C12 H12A 107.9 . . ?
C13 C12 H12B 107.9 . . ?
C12 C13 C14 112.1(6) . . ?
C12 C13 C15 104.8(6) . . ?
C14 C13 C15 107.3(6) . . ?
C16 C13 C12 111.7(6) . . ?
C16 C13 C14 111.1(7) . . ?
C16 C13 C15 109.5(6) . . ?
C13 C14 H14A 109.5 . . ?
C13 C14 H14B 109.5 . . ?
C13 C14 H14C 109.5 . . ?
H14A C14 H14B 109.5 . . ?
H14A C14 H14C 109.5 . . ?
H14B C14 H14C 109.5 . . ?
C13 C15 H15A 109.5 . . ?
C13 C15 H15B 109.5 . . ?
C13 C15 H15C 109.5 . . ?
H15A C15 H15B 109.5 . . ?
H15A C15 H15C 109.5 . . ?
H15B C15 H15C 109.5 . . ?
C13 C16 H16A 109.5 . . ?
C13 C16 H16B 109.5 . . ?
C13 C16 H16C 109.5 . . ?
H16A C16 H16B 109.5 . . ?
H16A C16 H16C 109.5 . . ?
H16B C16 H16C 109.5 . . ?
N2 C17 H17A 108.2 . . ?
N2 C17 H17B 108.2 . . ?
N2 C17 C18 116.5(5) . . ?
H17A C17 H17B 107.3 . . ?
C18 C17 H17A 108.2 . . ?
C18 C17 H17B 108.2 . . ?
C19 C18 C17 112.0(6) . . ?
C19 C18 C20 109.7(6) . . ?
C19 C18 C21 110.1(6) . . ?
C20 C18 C17 104.7(6) . . ?
C20 C18 C21 109.4(6) . . ?
C21 C18 C17 110.7(6) . . ?
C18 C19 H19A 109.5 . . ?
C18 C19 H19B 109.5 . . ?
C18 C19 H19C 109.5 . . ?
H19A C19 H19B 109.5 . . ?
H19A C19 H19C 109.5 . . ?
H19B C19 H19C 109.5 . . ?
C18 C20 H20A 109.5 . . ?
C18 C20 H20B 109.5 . . ?
C18 C20 H20C 109.5 . . ?
H20A C20 H20B 109.5 . . ?
H20A C20 H20C 109.5 . . ?
H20B C20 H20C 109.5 . . ?
C18 C21 H21A 109.5 . . ?
C18 C21 H21B 109.5 . . ?
C18 C21 H21C 109.5 . . ?
H21A C21 H21B 109.5 . . ?
H21A C21 H21C 109.5 . . ?
H21B C21 H21C 109.5 . . ?
C23 C22 P1 116.3(5) . . ?
C27 C22 P1 124.6(5) . . ?
C27 C22 C23 119.1(6) . . ?
C22 C23 H23 119.8 . . ?
C22 C23 C24 120.4(7) . . ?
C24 C23 H23 119.8 . . ?
C23 C24 H24 120.3 . . ?
C25 C24 C23 119.5(8) . . ?
C25 C24 H24 120.3 . . ?
C24 C25 H25 119.5 . . ?
C24 C25 C26 121.1(7) . . ?
C26 C25 H25 119.5 . . ?
C25 C26 H26 120.5 . . ?
C25 C26 C27 119.0(7) . . ?
C27 C26 H26 120.5 . . ?
C22 C27 C26 121.0(7) . . ?
C22 C27 H27 119.5 . . ?
C26 C27 H27 119.5 . . ?
C29 C28 P1 116.5(5) . . ?
C33 C28 P1 124.5(5) . . ?
C33 C28 C29 118.9(6) . . ?
C28 C29 H29 120.0 . . ?
C30 C29 C28 120.1(7) . . ?
C30 C29 H29 120.0 . . ?
C29 C30 H30 119.4 . . ?
C29 C30 C31 121.3(7) . . ?
C31 C30 H30 119.4 . . ?
C30 C31 H31 120.9 . . ?
C32 C31 C30 118.2(7) . . ?
C32 C31 H31 120.9 . . ?
C31 C32 H32 119.3 . . ?
C33 C32 C31 121.4(8) . . ?
C33 C32 H32 119.3 . . ?
C28 C33 H33 119.9 . . ?
C32 C33 C28 120.2(7) . . ?
C32 C33 H33 119.9 . . ?
F2 B1 F1 109.2(7) . . ?
F3 B1 F1 109.1(6) . . ?
F3 B1 F2 111.7(7) . . ?
F3 B1 F4 110.8(7) . . ?
F4 B1 F1 109.1(6) . . ?
F4 B1 F2 106.9(6) . . ?
C35 C34 H34 120.7 . . ?
C35 C34 C39 118.6(9) . . ?
C39 C34 H34 120.7 . . ?
C34 C35 H35 119.5 . . ?
C36 C35 C34 121.0(9) . . ?
C36 C35 H35 119.5 . . ?
C35 C36 H36 120.2 . . ?
C35 C36 C37 119.6(9) . . ?
C37 C36 H36 120.2 . . ?
C36 C37 H37 119.7 . . ?
C38 C37 C36 120.6(9) . . ?
C38 C37 H37 119.7 . . ?
C37 C38 H38 120.2 . . ?
C39 C38 C37 119.6(8) . . ?
C39 C38 H38 120.2 . . ?
C34 C39 H39 119.7 . . ?
C38 C39 C34 120.7(8) . . ?
C38 C39 H39 119.7 . . ?

loop_
_geom_bond_atom_site_label_1
_geom_bond_atom_site_label_2
_geom_bond_distance
_geom_bond_site_symmetry_2
_geom_bond_publ_flag
Fe1 C2 1.941(6) . ?
Fe1 C3 2.029(6) . ?
Fe1 C4 2.044(6) . ?
Fe1 C5 2.061(6) . ?
Fe1 C6 1.993(7) . ?
Fe1 C7 1.949(6) . ?
Fe1 C8 2.032(6) . ?
Fe1 C9 2.061(7) . ?
Fe1 C10 2.057(6) . ?
Fe1 C11 2.023(6) . ?
P1 C3 1.821(7) . ?
P1 C22 1.845(6) . ?
P1 C28 1.837(7) . ?
N1 C1 1.318(8) . ?
N1 C2 1.435(7) . ?
N1 C12 1.470(8) . ?
C1 H1 0.9500 . ?
C1 N2 1.303(8) . ?
N2 C7 1.441(8) . ?
N2 C17 1.496(7) . ?
C2 C3 1.443(8) . ?
C2 C6 1.411(9) . ?
C3 C4 1.428(9) . ?
C4 H4 0.9500 . ?
C4 C5 1.411(9) . ?
C5 H5 0.9500 . ?
C5 C6 1.421(8) . ?
C6 H6 0.9500 . ?
C7 C8 1.437(9) . ?
C7 C11 1.422(9) . ?
C8 H8 0.9500 . ?
C8 C9 1.404(9) . ?
C9 H9 0.9500 . ?
C9 C10 1.427(10) . ?
C10 H10 0.9500 . ?
C10 C11 1.416(10) . ?
C11 H11 0.9500 . ?
C12 H12A 0.9900 . ?
C12 H12B 0.9900 . ?
C12 C13 1.529(10) . ?
C13 C14 1.533(10) . ?
C13 C15 1.537(10) . ?
C13 C16 1.510(10) . ?
C14 H14A 0.9800 . ?
C14 H14B 0.9800 . ?
C14 H14C 0.9800 . ?
C15 H15A 0.9800 . ?
C15 H15B 0.9800 . ?
C15 H15C 0.9800 . ?
C16 H16A 0.9800 . ?
C16 H16B 0.9800 . ?
C16 H16C 0.9800 . ?
C17 H17A 0.9900 . ?
C17 H17B 0.9900 . ?
C17 C18 1.534(9) . ?
C18 C19 1.515(10) . ?
C18 C20 1.521(9) . ?
C18 C21 1.528(9) . ?
C19 H19A 0.9800 . ?
C19 H19B 0.9800 . ?
C19 H19C 0.9800 . ?
C20 H20A 0.9800 . ?
C20 H20B 0.9800 . ?
C20 H20C 0.9800 . ?
C21 H21A 0.9800 . ?
C21 H21B 0.9800 . ?
C21 H21C 0.9800 . ?
C22 C23 1.381(10) . ?
C22 C27 1.375(9) . ?
C23 H23 0.9500 . ?
C23 C24 1.391(10) . ?
C24 H24 0.9500 . ?
C24 C25 1.362(11) . ?
C25 H25 0.9500 . ?
C25 C26 1.378(12) . ?
C26 H26 0.9500 . ?
C26 C27 1.383(10) . ?
C27 H27 0.9500 . ?
C28 C29 1.401(9) . ?
C28 C33 1.382(9) . ?
C29 H29 0.9500 . ?
C29 C30 1.365(10) . ?
C30 H30 0.9500 . ?
C30 C31 1.390(11) . ?
C31 H31 0.9500 . ?
C31 C32 1.380(11) . ?
C32 H32 0.9500 . ?
C32 C33 1.375(10) . ?
C33 H33 0.9500 . ?
F1 B1 1.396(9) . ?
B1 F2 1.370(9) . ?
B1 F3 1.350(9) . ?
B1 F4 1.366(9) . ?
C34 H34 0.9500 . ?
C34 C35 1.377(13) . ?
C34 C39 1.398(12) . ?
C35 H35 0.9500 . ?
C35 C36 1.369(13) . ?
C36 H36 0.9500 . ?
C36 C37 1.378(12) . ?
C37 H37 0.9500 . ?
C37 C38 1.373(11) . ?
C38 H38 0.9500 . ?
C38 C39 1.366(12) . ?
C39 H39 0.9500 . ?
